data_7223099
loop_
_publ_author_name
'Hu, Tuoping'
'Zheng, Baohua'
'Wang, Xiaoqing'
'Hao, Xuena'

_publ_section_title
;
 Syntheses, structures and magnetic properties of four manganese(ii) and
 cobalt(ii) complexes
;
_journal_issue 48
_journal_name_full CrystEngComm
_journal_page_first 9348
_journal_paper_doi 10.1039/C5CE01857A
_journal_volume 17
_journal_year 2015
_chemical_formula_moiety '0.25(C40 H36 Mn2 N4 O16), 0.25(C40 H40 Mn2 N4 O16)'
_chemical_formula_sum 'C20 H19 Mn N2 O8'
_chemical_formula_weight 470.31
_chemical_name_systematic
;
 ? 
;
_space_group_crystal_system triclinic
_space_group_IT_number 2
_space_group_name_Hall '-P 1'
_space_group_name_H-M_alt 'P -1'
_symmetry_space_group_name_Hall '-P 1'
_symmetry_space_group_name_H-M 'P -1'
_atom_sites_solution_hydrogens geom
_atom_sites_solution_primary iterative
_atom_sites_solution_secondary difmap
_audit_creation_date 2015-01-23
_audit_creation_method
;
Olex2 1.2
(compiled 2015.01.19 svn.r3143 for OlexSys, GUI svn.r4992)
;
_audit_update_record
;
2015-01-23 deposited with the CCDC.
2015-10-29 downloaded from the CCDC.
;
_cell_angle_alpha 90.393(4)
_cell_angle_beta 90.391(4)
_cell_angle_gamma 98.794(4)
_cell_formula_units_Z 4
_cell_length_a 7.3524(4)
_cell_length_b 10.8982(5)
_cell_length_c 24.6400(14)
_cell_measurement_reflns_used 4275
_cell_measurement_temperature 298.2(5)
_cell_measurement_theta_max 25
_cell_measurement_theta_min 2.91
_cell_volume 1951.03(18)
_computing_cell_refinement
;
CrysAlisPro, Agilent Technologies,
Version 1.171.36.32 (release 02-08-2013 CrysAlis171 .NET)
(compiled Aug  2 2013,16:46:58)
;
_computing_data_collection
;
CrysAlisPro, Agilent Technologies,
Version 1.171.36.32 (release 02-08-2013 CrysAlis171 .NET)
(compiled Aug  2 2013,16:46:58)
;
_computing_data_reduction
;
CrysAlisPro, Agilent Technologies,
Version 1.171.36.32 (release 02-08-2013 CrysAlis171 .NET)
(compiled Aug  2 2013,16:46:58)
;
_computing_molecular_graphics 'Olex2 (Dolomanov et al., 2009)'
_computing_publication_material 'Olex2 (Dolomanov et al., 2009)'
_computing_structure_refinement 'XL (Sheldrick, 2008)'
_computing_structure_solution
;
Superflip (Palatinus & Chapuis, 2007;Palatinus & van der Lee, 2008;
Palatinus et al., 2012)
;
_diffrn_ambient_temperature 298.2(5)
_diffrn_detector_area_resol_mean 16.0450
_diffrn_measured_fraction_theta_full 0.991
_diffrn_measured_fraction_theta_max 0.991
_diffrn_measurement_details
;
  1 omega  -12.00   90.00   1.0000   30.0000
omega____ theta____ kappa____ phi______ frames
    -       18.8251   77.0000  -90.0000 102

  2 omega   37.00   63.00   1.0000   30.0000
omega____ theta____ kappa____ phi______ frames
    -       18.8251 -178.0000 -180.0000 26

  3 omega   -9.00   49.00   1.0000   30.0000
omega____ theta____ kappa____ phi______ frames
    -       18.8251  -77.0000   90.0000 58

  4 omega  -91.00  -56.00   1.0000   30.0000
omega____ theta____ kappa____ phi______ frames
    -      -18.9813  -38.0000 -150.0000 35

  5 omega  -18.00    8.00   1.0000   30.0000
omega____ theta____ kappa____ phi______ frames
    -      -18.9813  -38.0000 -150.0000 26

  6 omega  -21.00   67.00   1.0000   60.0000
omega____ theta____ kappa____ phi______ frames
    -       18.9813  -19.0000   90.0000 88

  7 omega   -2.00   64.00   1.0000   60.0000
omega____ theta____ kappa____ phi______ frames
    -       18.9813   57.0000   60.0000 66

  8 omega  -87.00  -50.00   1.0000   60.0000
omega____ theta____ kappa____ phi______ frames
    -      -19.1376  142.0000   64.0000 37

  9 omega  -28.00   11.00   1.0000   60.0000
omega____ theta____ kappa____ phi______ frames
    -      -19.1376  -77.0000  -90.0000 39
;
_diffrn_measurement_device_type 'SuperNova, Dual, Cu at zero, Eos'
_diffrn_measurement_method '\w scans'
_diffrn_orient_matrix_UB_11 -0.0494328000
_diffrn_orient_matrix_UB_12 0.0155045000
_diffrn_orient_matrix_UB_13 0.0230355000
_diffrn_orient_matrix_UB_21 0.0627526000
_diffrn_orient_matrix_UB_22 -0.0248594000
_diffrn_orient_matrix_UB_23 0.0172056000
_diffrn_orient_matrix_UB_31 0.0561108000
_diffrn_orient_matrix_UB_32 0.0589859000
_diffrn_orient_matrix_UB_33 0.0014528000
_diffrn_radiation_monochromator mirror
_diffrn_radiation_type MoK\a
_diffrn_radiation_wavelength 0.71000
_diffrn_reflns_av_R_equivalents 0.0343
_diffrn_reflns_av_unetI/netI 0.0523
_diffrn_reflns_limit_h_max 8
_diffrn_reflns_limit_h_min -6
_diffrn_reflns_limit_k_max 10
_diffrn_reflns_limit_k_min -12
_diffrn_reflns_limit_l_max 29
_diffrn_reflns_limit_l_min -29
_diffrn_reflns_number 15002
_diffrn_reflns_theta_full 25.00
_diffrn_reflns_theta_max 25.00
_diffrn_reflns_theta_min 2.91
_diffrn_source 'SuperNova (Mo) X-ray Source'
_exptl_absorpt_coefficient_mu 0.730
_exptl_absorpt_correction_T_max 1.00000
_exptl_absorpt_correction_T_min 0.89580
_exptl_absorpt_correction_type multi-scan
_exptl_absorpt_process_details
;
CrysAlisPro, Agilent Technologies,
Version 1.171.36.32 (release 02-08-2013 CrysAlis171 .NET)
(compiled Aug  2 2013,16:46:58)
Empirical absorption correction using spherical harmonics,
 implemented in SCALE3 ABSPACK scaling algorithm.
;
_exptl_crystal_colour canary
_exptl_crystal_density_diffrn 1.601
_exptl_crystal_density_method 'not measured'
_exptl_crystal_description block
_exptl_crystal_F_000 968
_exptl_crystal_size_max 0.21
_exptl_crystal_size_mid 0.11
_exptl_crystal_size_min 0.09
_refine_diff_density_max 0.589
_refine_diff_density_min -0.347
_refine_diff_density_rms 0.074
_refine_ls_extinction_method none
_refine_ls_goodness_of_fit_ref 0.986
_refine_ls_hydrogen_treatment constr
_refine_ls_matrix_type full
_refine_ls_number_parameters 567
_refine_ls_number_reflns 6830
_refine_ls_number_restraints 0
_refine_ls_restrained_S_all 0.986
_refine_ls_R_factor_all 0.1091
_refine_ls_R_factor_gt 0.0635
_refine_ls_shift/su_max 0.102
_refine_ls_shift/su_mean 0.012
_refine_ls_structure_factor_coef Fsqd
_refine_ls_weighting_details 'calc w=1/[\s^2^(Fo^2^)+(0.0250P)^2^+14.2830P] where P=(Fo^2^+2Fc^2^)/3'
_refine_ls_weighting_scheme calc
_refine_ls_wR_factor_gt 0.1347
_refine_ls_wR_factor_ref 0.1597
_reflns_number_gt 3376
_reflns_number_total 6830
_reflns_threshold_expression >2sigma(I)
_cod_data_source_file c5ce01857a2.cif
_cod_data_source_block hf24
_cod_depositor_comments 'Adding full bibliography for 7223097--7223100.cif.'
_cod_original_cell_volume 1951.05(18)
_cod_database_code 7223099
_audit_block_doi 10.5517/cc142hk8
_chemical_oxdiff_formula 'C H O N'
_reflns_odcompleteness_completeness 99.82
_reflns_odcompleteness_iscentric 1
_reflns_odcompleteness_theta 26.32
_olex2_refinement_description
;
1. Fixed Uiso
 At 1.2 times of:
  All C(H) groups
 At 1.5 times of:
  All O(H,H) groups
2.a Rotating group:
 O3W(H3WA,H3WB), O7W(H7WA,H7WB), O8W(H8WA,H8WB), O4W(H4WA,H4WB), O6W(H6WA,
 H6WB), O2W(H2WA,H2WB), O5W(H5WA,H5WB), O1W(H1WA,H1WB)
2.b Aromatic/amide H refined with riding coordinates:
 C28(H28), C19(H19), C9(H9), C1(H1), C5(H5), C38(H38), C26(H26), C32(H32),
 C29(H29), C15(H15), C4(H4), C6(H6), C37(H37), C11(H11), C12(H12), C8(H8),
 C18(H18), C24(H24), C25(H25), C31(H31), C35(H35), C2(H2)
;
_olex2_submission_special_instructions 'No special instructions were received'

loop_
_space_group_symop_id
_space_group_symop_operation_xyz
1 'x, y, z'
2 '-x, -y, -z'

loop_
_atom_site_label
_atom_site_type_symbol
_atom_site_fract_x
_atom_site_fract_y
_atom_site_fract_z
_atom_site_U_iso_or_equiv
_atom_site_adp_type
_atom_site_occupancy
_atom_site_calc_flag
_atom_site_refinement_flags_posn
Mn2 Mn 0.10003(12) 0.66090(8) 0.20575(4) 0.0165(2) Uani 1 d .
Mn1 Mn 0.39844(12) 0.34099(8) 0.29416(4) 0.0160(2) Uani 1 d .
O1 O -0.3657(6) -0.1514(4) 0.1811(2) 0.0389(13) Uani 1 d .
O3W O 0.3808(6) 0.6551(5) 0.2085(2) 0.0370(12) Uani 1 d .
H3WA H 0.4080 0.6127 0.2362 0.056 Uiso 1 d GR
H3WB H 0.4413 0.7295 0.2113 0.056 Uiso 1 d GR
O8 O 0.8674(6) 1.1503(4) 0.3189(2) 0.0386(13) Uani 1 d .
O3 O -0.2420(6) 0.4464(4) 0.1603(2) 0.0382(13) Uani 1 d .
O4 O 0.0558(6) 0.4698(4) 0.1860(2) 0.0331(12) Uani 1 d .
N2 N 0.2597(8) 0.1714(5) 0.4447(2) 0.0312(14) Uani 1 d .
O7W O 0.3361(7) 0.1568(4) 0.2708(2) 0.0456(15) Uani 1 d .
H7WA H 0.2413 0.1229 0.2877 0.068 Uiso 1 d GR
H7WB H 0.4266 0.1199 0.2785 0.068 Uiso 1 d GR
C28 C 0.1406(10) 0.4176(7) 0.0638(3) 0.0366(18) Uani 1 d .
H28 H 0.0239 0.4382 0.0691 0.044 Uiso 1 calc R
O8W O 0.6773(6) 0.3362(4) 0.2884(2) 0.0328(12) Uani 1 d .
H8WA H 0.7058 0.2675 0.3021 0.049 Uiso 1 d GR
H8WB H 0.7407 0.3986 0.3061 0.049 Uiso 1 d GR
O2 O -0.5190(8) -0.0003(5) 0.2039(3) 0.061(2) Uani 1 d .
O5 O 0.4466(6) 0.5326(4) 0.31435(18) 0.0263(11) Uani 1 d .
O6 O 0.7402(6) 0.5539(4) 0.3395(2) 0.0345(12) Uani 1 d .
O4W O 0.0860(7) 0.6095(5) 0.2890(2) 0.0433(14) Uani 1 d .
H4WA H 0.0399 0.6639 0.3079 0.065 Uiso 1 d GR
H4WB H 0.1949 0.6051 0.3012 0.065 Uiso 1 d GR
O7 O 1.0223(8) 0.9994(5) 0.2964(3) 0.061(2) Uani 1 d .
O6W O 0.4110(7) 0.3921(5) 0.2111(2) 0.0403(13) Uani 1 d .
H6WA H 0.3595 0.3309 0.1914 0.060 Uiso 1 d GR
H6WB H 0.5237 0.4112 0.2014 0.060 Uiso 1 d GR
C17 C 0.7202(10) 0.9443(6) 0.3317(3) 0.0310(17) Uani 1 d .
O2W O 0.1632(7) 0.8486(4) 0.2285(2) 0.0458(15) Uani 1 d .
H2WA H 0.0859 0.8656 0.2519 0.069 Uiso 1 d GR
H2WB H 0.1576 0.8938 0.2007 0.069 Uiso 1 d GR
N4 N 0.2409(9) 0.8324(6) 0.0553(2) 0.0404(16) Uani 1 d .
C30 C 0.4397(10) 0.4640(7) 0.0195(3) 0.0316(17) Uani 1 d .
O5W O 0.1156(6) 0.3462(4) 0.2897(2) 0.0365(13) Uani 1 d .
H5WA H 0.0881 0.4030 0.3108 0.055 Uiso 1 d GR
H5WB H 0.0578 0.2762 0.2997 0.055 Uiso 1 d GR
C22 C 0.3724(11) 0.9163(7) 0.0261(3) 0.0358(18) Uani 1 d .
N3 N 0.1145(9) 0.7166(6) 0.1232(3) 0.0406(16) Uani 1 d .
N1 N 0.3825(8) 0.2836(5) 0.3766(2) 0.0303(14) Uani 1 d .
O1W O -0.1815(7) 0.6689(4) 0.2099(2) 0.0370(13) Uani 1 d .
H1WA H -0.2141 0.6808 0.2433 0.055 Uiso 1 d GR
H1WB H -0.2446 0.5994 0.1982 0.055 Uiso 1 d GR
C7 C 0.3036(10) 0.6862(6) 0.4088(3) 0.0286(16) Uani 1 d .
C19 C 0.4381(10) 0.8964(7) 0.3806(3) 0.0365(18) Uani 1 d .
H19 H 0.3424 0.9233 0.3996 0.044 Uiso 1 calc R
C9 C 0.0086(10) 0.6347(8) 0.4515(3) 0.041(2) Uani 1 d .
H9 H -0.1111 0.6510 0.4557 0.050 Uiso 1 calc R
C1 C 0.1827(11) 0.0087(8) 0.5129(3) 0.046(2) Uani 1 d .
H1 H 0.3069 0.0144 0.5217 0.056 Uiso 1 calc R
C10 C 0.0645(9) 0.5386(6) 0.4804(3) 0.0266(16) Uani 1 d .
C5 C 0.5123(11) 0.2907(7) 0.4190(3) 0.0395(19) Uani 1 d .
H5 H 0.6299 0.3365 0.4190 0.047 Uiso 1 calc R
C38 C 0.0651(9) 0.1064(6) 0.1201(3) 0.0314(17) Uani 1 d .
H38 H 0.1637 0.0786 0.1029 0.038 Uiso 1 calc R
C26 C 0.0621(11) 0.7784(7) 0.0392(3) 0.0410(19) Uani 1 d .
H26 H 0.0041 0.7873 0.0061 0.049 Uiso 1 calc R
C23 C 0.5571(12) 0.9258(9) 0.0399(4) 0.059(3) Uani 1 d .
C32 C 0.3702(10) 0.2929(7) 0.0830(3) 0.0399(19) Uani 1 d .
H32 H 0.4087 0.2268 0.1012 0.048 Uiso 1 calc R
C36 C -0.2227(9) 0.0573(6) 0.1674(3) 0.0249(15) Uani 1 d .
C29 C 0.2608(10) 0.4877(7) 0.0285(3) 0.0372(18) Uani 1 d .
H29 H 0.2205 0.5529 0.0102 0.045 Uiso 1 calc R
C20 C 0.4425(9) 0.7708(6) 0.3766(3) 0.0265(15) Uani 1 d .
C15 C 0.7246(9) 0.8182(6) 0.3268(3) 0.0268(15) Uani 1 d .
H15 H 0.8239 0.7916 0.3096 0.032 Uiso 1 calc R
C13 C 0.5923(8) 0.5972(6) 0.3333(3) 0.0212(14) Uani 1 d .
C4 C 0.4347(10) 0.2178(7) 0.4603(3) 0.0401(19) Uani 1 d .
H4 H 0.4910 0.2028 0.4930 0.048 Uiso 1 calc R
C34 C -0.0860(9) 0.2724(6) 0.1527(3) 0.0265(15) Uani 1 d .
C6 C 0.2379(10) 0.2106(6) 0.3943(3) 0.0337(17) Uani 1 d .
H6 H 0.1309 0.1884 0.3739 0.040 Uiso 1 calc R
C39 C 0.0589(9) 0.2332(6) 0.1232(3) 0.0268(16) Uani 1 d .
C37 C -0.0737(9) 0.0203(6) 0.1421(3) 0.0338(18) Uani 1 d .
H37 H -0.0656 -0.0639 0.1397 0.041 Uiso 1 calc R
C14 C 0.5853(9) 0.7303(5) 0.3470(3) 0.0249(15) Uani 1 d .
C11 C 0.2405(9) 0.5125(6) 0.4708(3) 0.0320(17) Uani 1 d .
H11 H 0.2795 0.4451 0.4878 0.038 Uiso 1 calc R
C12 C 0.3584(9) 0.5848(6) 0.4365(3) 0.0300(17) Uani 1 d .
H12 H 0.4765 0.5664 0.4314 0.036 Uiso 1 calc R
C27 C 0.1909(9) 0.3189(6) 0.0909(3) 0.0268(16) Uani 1 d .
C8 C 0.1244(9) 0.7071(6) 0.4167(3) 0.0334(17) Uani 1 d .
H8 H 0.0815 0.7711 0.3981 0.040 Uiso 1 calc R
C18 C 0.5714(10) 0.9845(6) 0.3574(3) 0.0330(18) Uani 1 d .
H18 H 0.5615 1.0685 0.3591 0.040 Uiso 1 calc R
C16 C 0.8823(10) 1.0407(6) 0.3130(3) 0.0321(17) Uani 1 d .
C24 C 0.2680(12) 0.7882(8) 0.1059(3) 0.046(2) Uani 1 d .
H24 H 0.3772 0.8052 0.1257 0.055 Uiso 1 calc R
C25 C -0.0058(11) 0.7119(7) 0.0816(3) 0.0362(18) Uani 1 d .
H25 H -0.1240 0.6669 0.0824 0.043 Uiso 1 calc R
C33 C -0.0942(10) 0.4083(6) 0.1667(3) 0.0275(16) Uani 1 d .
C31 C 0.4909(10) 0.3646(6) 0.0484(3) 0.0378(19) Uani 1 d .
H31 H 0.6093 0.3458 0.0444 0.045 Uiso 1 calc R
C35 C -0.2265(9) 0.1842(6) 0.1732(3) 0.0290(16) Uani 1 d .
H35 H -0.3247 0.2108 0.1910 0.035 Uiso 1 calc R
C3 C 0.1280(11) 0.0849(7) 0.4732(3) 0.0360(18) Uani 1 d .
C40 C -0.3778(9) -0.0344(6) 0.1869(3) 0.0274(16) Uani 1 d .
C2 C -0.0548(12) 0.0763(8) 0.4602(3) 0.049(2) Uani 1 d .
H2 H -0.0932 0.1270 0.4336 0.058 Uiso 1 calc R
C21 C 0.3120(13) 0.9878(10) -0.0134(4) 0.059(3) Uani 1 d .

loop_
_atom_site_aniso_label
_atom_site_aniso_U_11
_atom_site_aniso_U_22
_atom_site_aniso_U_33
_atom_site_aniso_U_23
_atom_site_aniso_U_13
_atom_site_aniso_U_12
Mn2 0.0148(5) 0.0112(4) 0.0225(5) 0.0023(4) 0.0022(4) -0.0016(3)
Mn1 0.0141(5) 0.0098(4) 0.0239(5) 0.0019(4) 0.0022(4) 0.0013(3)
O1 0.032(3) 0.013(2) 0.068(4) 0.008(2) 0.007(3) -0.007(2)
O3W 0.027(3) 0.035(3) 0.047(3) 0.012(2) -0.003(2) -0.003(2)
O8 0.029(3) 0.027(3) 0.061(4) 0.007(2) 0.003(3) 0.007(2)
O3 0.024(3) 0.030(3) 0.061(4) 0.000(3) -0.001(3) 0.009(2)
O4 0.027(3) 0.024(3) 0.047(3) -0.005(2) -0.003(2) 0.000(2)
N2 0.033(3) 0.031(3) 0.029(3) 0.001(3) 0.001(3) 0.000(3)
O7W 0.032(3) 0.029(3) 0.075(4) -0.005(3) 0.018(3) 0.000(2)
C28 0.035(4) 0.044(5) 0.030(4) 0.003(4) 0.011(3) 0.004(3)
O8W 0.019(2) 0.021(2) 0.061(4) 0.003(2) -0.002(2) 0.0094(18)
O2 0.042(3) 0.031(3) 0.107(5) -0.009(3) 0.042(3) 0.001(3)
O5 0.028(3) 0.014(2) 0.036(3) 0.001(2) -0.001(2) 0.0018(18)
O6 0.027(3) 0.022(2) 0.053(3) -0.002(2) -0.002(2) -0.003(2)
O4W 0.042(3) 0.054(4) 0.034(3) 0.008(3) 0.002(3) 0.010(3)
O7 0.047(4) 0.026(3) 0.104(5) -0.015(3) 0.043(4) -0.015(3)
O6W 0.023(3) 0.060(4) 0.037(3) 0.001(3) 0.001(2) 0.006(2)
C17 0.033(4) 0.022(4) 0.035(4) -0.001(3) 0.003(3) -0.005(3)
O2W 0.054(4) 0.020(3) 0.060(4) -0.008(2) 0.019(3) -0.004(2)
N4 0.053(4) 0.036(4) 0.029(4) 0.011(3) 0.000(3) -0.002(3)
C30 0.028(4) 0.038(4) 0.029(4) 0.002(3) 0.011(3) 0.005(3)
O5W 0.023(3) 0.021(3) 0.065(4) 0.007(2) 0.004(2) 0.0017(19)
C22 0.041(5) 0.037(4) 0.025(4) 0.003(3) 0.003(3) -0.008(3)
N3 0.045(4) 0.047(4) 0.028(4) 0.001(3) -0.001(3) -0.001(3)
N1 0.027(3) 0.024(3) 0.038(4) 0.006(3) 0.002(3) -0.002(2)
O1W 0.038(3) 0.033(3) 0.037(3) -0.004(2) 0.004(2) -0.004(2)
C7 0.039(4) 0.024(4) 0.023(4) 0.001(3) 0.005(3) 0.001(3)
C19 0.036(4) 0.032(4) 0.041(5) -0.003(3) 0.016(4) 0.006(3)
C9 0.029(4) 0.061(5) 0.037(5) 0.014(4) 0.014(4) 0.012(4)
C1 0.035(4) 0.055(5) 0.046(5) 0.023(4) -0.009(4) -0.005(4)
C10 0.025(4) 0.021(3) 0.029(4) 0.001(3) -0.001(3) -0.010(3)
C5 0.037(5) 0.042(5) 0.038(5) -0.001(4) -0.006(4) 0.000(3)
C38 0.021(3) 0.023(4) 0.049(5) 0.001(3) 0.014(3) 0.000(3)
C26 0.046(5) 0.051(5) 0.026(4) 0.004(4) -0.009(4) 0.006(4)
C23 0.050(6) 0.071(7) 0.049(6) 0.026(5) -0.008(4) -0.017(5)
C32 0.037(4) 0.042(5) 0.040(5) 0.015(4) 0.012(4) 0.003(3)
C36 0.024(4) 0.023(3) 0.027(4) 0.004(3) 0.004(3) 0.003(3)
C29 0.039(4) 0.044(5) 0.030(4) 0.011(4) 0.007(4) 0.009(3)
C20 0.029(4) 0.028(4) 0.021(4) 0.000(3) 0.000(3) -0.001(3)
C15 0.028(4) 0.024(4) 0.029(4) 0.003(3) 0.003(3) 0.005(3)
C13 0.007(3) 0.018(3) 0.038(4) 0.003(3) 0.004(3) -0.001(2)
C4 0.041(5) 0.034(4) 0.042(5) 0.003(4) -0.006(4) -0.006(3)
C34 0.023(4) 0.035(4) 0.024(4) 0.002(3) 0.004(3) 0.013(3)
C6 0.032(4) 0.022(4) 0.046(5) 0.006(3) -0.005(3) -0.001(3)
C39 0.020(3) 0.021(3) 0.039(4) 0.001(3) 0.006(3) 0.000(3)
C37 0.030(4) 0.023(4) 0.048(5) -0.003(3) 0.009(4) 0.004(3)
C14 0.030(4) 0.009(3) 0.031(4) 0.001(3) -0.001(3) -0.014(3)
C11 0.027(4) 0.026(4) 0.042(5) 0.007(3) 0.007(3) 0.001(3)
C12 0.018(3) 0.025(4) 0.047(5) 0.005(3) 0.008(3) 0.006(3)
C27 0.014(3) 0.028(4) 0.036(4) -0.002(3) 0.004(3) -0.003(3)
C8 0.027(4) 0.027(4) 0.047(5) 0.009(3) 0.005(3) 0.007(3)
C18 0.036(4) 0.013(3) 0.047(5) 0.002(3) 0.011(4) -0.003(3)
C16 0.037(4) 0.026(4) 0.032(4) -0.001(3) 0.007(3) 0.001(3)
C24 0.046(5) 0.069(6) 0.018(4) 0.008(4) 0.000(4) -0.012(4)
C25 0.039(5) 0.029(4) 0.040(5) 0.000(3) -0.001(4) 0.003(3)
C33 0.041(4) 0.022(3) 0.017(4) 0.002(3) 0.004(3) -0.003(3)
C31 0.021(4) 0.025(4) 0.066(6) 0.010(4) 0.005(4) -0.003(3)
C35 0.024(4) 0.022(4) 0.039(4) -0.005(3) 0.006(3) -0.003(3)
C3 0.041(5) 0.038(4) 0.030(4) 0.006(3) 0.002(3) 0.009(3)
C40 0.022(4) 0.015(3) 0.044(5) 0.000(3) 0.004(3) -0.003(3)
C2 0.052(5) 0.052(5) 0.046(5) 0.024(4) 0.008(4) 0.019(4)
C21 0.053(6) 0.079(7) 0.042(5) 0.022(5) 0.004(4) 0.001(5)

loop_
_atom_type_symbol
_atom_type_description
_atom_type_scat_dispersion_real
_atom_type_scat_dispersion_imag
_atom_type_scat_source
C C 0.0033 0.0016 'International Tables Vol C Tables 4.2.6.8 and 6.1.1.4'
H H 0.0000 0.0000 'International Tables Vol C Tables 4.2.6.8 and 6.1.1.4'
Mn Mn 0.3368 0.7283 'International Tables Vol C Tables 4.2.6.8 and 6.1.1.4'
N N 0.0061 0.0033 'International Tables Vol C Tables 4.2.6.8 and 6.1.1.4'
O O 0.0106 0.0060 'International Tables Vol C Tables 4.2.6.8 and 6.1.1.4'

loop_
_geom_angle_atom_site_label_1
_geom_angle_atom_site_label_2
_geom_angle_atom_site_label_3
_geom_angle
_geom_angle_site_symmetry_3
O3W Mn2 O4 88.83(19) .
O3W Mn2 O4W 88.6(2) .
O3W Mn2 O2W 87.1(2) .
O3W Mn2 N3 91.6(2) .
O3W Mn2 O1W 175.3(2) .
O4 Mn2 O4W 87.8(2) .
O4 Mn2 N3 93.5(2) .
O2W Mn2 O4 175.5(2) .
O2W Mn2 O4W 90.1(2) .
O2W Mn2 N3 88.6(2) .
N3 Mn2 O4W 178.7(2) .
O1W Mn2 O4 92.83(19) .
O1W Mn2 O4W 87.1(2) .
O1W Mn2 O2W 91.0(2) .
O1W Mn2 N3 92.7(2) .
O7W Mn1 O5 175.8(2) .
O7W Mn1 O6W 89.3(2) .
O7W Mn1 O5W 86.6(2) .
O7W Mn1 N1 88.8(2) .
O8W Mn1 O7W 91.62(19) .
O8W Mn1 O5 91.45(18) .
O8W Mn1 O6W 85.98(19) .
O8W Mn1 O5W 173.0(2) .
O8W Mn1 N1 94.3(2) .
O5 Mn1 N1 93.77(19) .
O6W Mn1 O5 88.11(19) .
O6W Mn1 N1 178.1(2) .
O5W Mn1 O5 90.04(18) .
O5W Mn1 O6W 87.28(19) .
O5W Mn1 N1 92.4(2) .
C33 O4 Mn2 125.8(4) .
C4 N2 C3 127.7(6) .
C6 N2 C4 106.9(6) .
C6 N2 C3 125.0(6) .
C27 C28 C29 121.3(7) .
C13 O5 Mn1 128.8(4) .
C15 C17 C16 121.3(6) .
C18 C17 C15 119.2(6) .
C18 C17 C16 119.3(6) .
C26 N4 C22 128.7(6) .
C24 N4 C22 125.1(7) .
C24 N4 C26 106.2(6) .
C29 C30 C30 121.4(9) 2_665
C31 C30 C30 123.0(8) 2_665
C31 C30 C29 115.6(6) .
C23 C22 N4 119.1(7) .
C21 C22 N4 119.0(8) .
C21 C22 C23 121.9(7) .
C24 N3 Mn2 118.6(5) .
C24 N3 C25 105.4(7) .
C25 N3 Mn2 135.4(5) .
C5 N1 Mn1 133.2(5) .
C6 N1 Mn1 120.7(5) .
C6 N1 C5 105.2(6) .
C12 C7 C20 119.6(6) .
C8 C7 C20 123.5(6) .
C8 C7 C12 116.8(6) .
C20 C19 C18 122.5(6) .
C8 C9 C10 122.1(7) .
C3 C1 C2 121.0(8) 2_556
C9 C10 C10 121.2(8) 2_566
C11 C10 C9 117.3(6) .
C11 C10 C10 121.4(8) 2_566
C4 C5 N1 107.7(7) .
C37 C38 C39 121.2(6) .
C25 C26 N4 105.1(7) .
C22 C23 C21 120.0(8) 2_675
C31 C32 C27 121.0(7) .
C37 C36 C40 121.3(6) .
C35 C36 C37 118.2(6) .
C35 C36 C40 120.5(6) .
C28 C29 C30 122.6(7) .
C19 C20 C7 117.2(6) .
C19 C20 C14 118.6(6) .
C14 C20 C7 123.9(6) .
C14 C15 C17 121.9(6) .
O5 C13 C14 117.7(5) .
O6 C13 O5 122.5(6) .
O6 C13 C14 119.8(5) .
N2 C4 C5 107.2(7) .
C39 C34 C33 123.4(6) .
C35 C34 C39 119.8(6) .
C35 C34 C33 116.8(5) .
N1 C6 N2 112.9(7) .
C38 C39 C34 117.9(6) .
C38 C39 C27 118.8(6) .
C34 C39 C27 123.0(6) .
C38 C37 C36 121.3(6) .
C20 C14 C13 123.9(5) .
C15 C14 C20 118.9(6) .
C15 C14 C13 117.2(6) .
C12 C11 C10 121.1(7) .
C11 C12 C7 121.4(6) .
C28 C27 C32 117.6(6) .
C28 C27 C39 122.4(6) .
C32 C27 C39 119.8(6) .
C9 C8 C7 121.2(7) .
C17 C18 C19 118.6(6) .
O8 C16 O7 126.0(6) .
O8 C16 C17 117.1(6) .
O7 C16 C17 116.7(6) .
N3 C24 N4 110.4(7) .
C26 C25 N3 112.8(7) .
O3 C33 O4 126.9(6) .
O3 C33 C34 117.8(6) .
O4 C33 C34 115.2(6) .
C30 C31 C32 122.0(7) .
C36 C35 C34 121.5(6) .
C1 C3 N2 121.3(7) .
C2 C3 N2 119.2(7) .
C2 C3 C1 119.5(7) .
O1 C40 C36 117.8(6) .
O2 C40 O1 121.3(6) .
O2 C40 C36 120.6(6) .
C3 C2 C1 119.5(8) 2_556
C22 C21 C23 118.1(9) 2_675

loop_
_geom_bond_atom_site_label_1
_geom_bond_atom_site_label_2
_geom_bond_distance
_geom_bond_site_symmetry_2
Mn2 O3W 2.076(5) .
Mn2 O4 2.111(4) .
Mn2 O4W 2.129(5) .
Mn2 O2W 2.098(5) .
Mn2 N3 2.126(6) .
Mn2 O1W 2.088(5) .
Mn1 O7W 2.066(5) .
Mn1 O8W 2.065(4) .
Mn1 O5 2.119(4) .
Mn1 O6W 2.125(5) .
Mn1 O5W 2.091(5) .
Mn1 N1 2.128(6) .
O1 C40 1.298(7) .
O8 C16 1.223(8) .
O3 C33 1.231(8) .
O4 C33 1.286(8) .
N2 C4 1.360(9) .
N2 C6 1.331(9) .
N2 C3 1.436(9) .
C28 C29 1.391(10) .
C28 C27 1.367(10) .
O2 C40 1.230(8) .
O5 C13 1.272(7) .
O6 C13 1.258(8) .
O7 C16 1.255(8) .
C17 C15 1.383(9) .
C17 C18 1.394(9) .
C17 C16 1.539(9) .
N4 C22 1.427(9) .
N4 C26 1.409(10) .
N4 C24 1.365(9) .
C30 C30 1.462(13) 2_665
C30 C29 1.398(10) .
C30 C31 1.398(10) .
C22 C23 1.386(12) .
C22 C21 1.365(12) .
N3 C24 1.344(9) .
N3 C25 1.344(10) .
N1 C5 1.404(9) .
N1 C6 1.307(8) .
C7 C20 1.503(9) .
C7 C12 1.411(10) .
C7 C8 1.386(9) .
C19 C20 1.376(9) .
C19 C18 1.392(9) .
C9 C10 1.383(11) .
C9 C8 1.377(10) .
C1 C3 1.384(10) .
C1 C2 1.390(10) 2_556
C10 C10 1.523(12) 2_566
C10 C11 1.388(9) .
C5 C4 1.369(10) .
C38 C39 1.392(9) .
C38 C37 1.392(9) .
C26 C25 1.332(10) .
C23 C21 1.406(11) 2_675
C32 C27 1.404(9) .
C32 C31 1.390(9) .
C36 C37 1.376(9) .
C36 C35 1.393(9) .
C36 C40 1.482(8) .
C20 C14 1.406(9) .
C15 C14 1.388(8) .
C13 C14 1.496(8) .
C34 C39 1.411(8) .
C34 C33 1.529(9) .
C34 C35 1.399(9) .
C39 C27 1.480(9) .
C11 C12 1.377(9) .
C3 C2 1.369(11) .
C2 C1 1.390(10) 2_556
C21 C23 1.406(11) 2_675
